data_7045775
loop_
_publ_author_name
'Lemes, Maykon A.'
'Magnan, Fran\,cois'
'Gabidullin, Bulat'
'Brusso, Jaclyn'

_publ_section_title
;
 Impact of nuclearity and topology on the single molecule magnet behaviour
 of hexaazatrinaphtylene-based cobalt complexes.
;
_journal_issue 13
_journal_name_full 'Dalton transactions (Cambridge, England : 2003)'
_journal_page_first 4678
_journal_page_last 4684
_journal_paper_doi 10.1039/c8dt00324f
_journal_volume 47
_journal_year 2018
_chemical_formula_sum 'C35 H16 Cl2 Co F12 N6 O4'
_chemical_formula_weight 942.37
_space_group_crystal_system triclinic
_space_group_IT_number 2
_space_group_name_Hall '-P 1'
_space_group_name_H-M_alt 'P -1'
_symmetry_space_group_name_Hall '-P 1'
_symmetry_space_group_name_H-M 'P -1'
_atom_sites_solution_hydrogens geom
_audit_creation_method SHELXL-2014/7
_audit_update_record
;
2018-02-28 deposited with the CCDC.
2018-03-02 downloaded from the CCDC.
;
_cell_angle_alpha 86.491(3)
_cell_angle_beta 88.276(3)
_cell_angle_gamma 75.154(3)
_cell_formula_units_Z 2
_cell_length_a 8.1562(4)
_cell_length_b 11.3461(5)
_cell_length_c 20.3012(8)
_cell_measurement_reflns_used 2852
_cell_measurement_temperature 200(2)
_cell_measurement_theta_max 23.94
_cell_measurement_theta_min 2.66
_cell_volume 1812.37(14)
_computing_cell_refinement 'APEX II (Bruker, 2009)'
_computing_data_collection 'APEX II (Bruker, 2009)'
_computing_data_reduction 'SAINT (Bruker)'
_computing_molecular_graphics 'Mercury (Macrae et al., 2008)'
_computing_publication_material 'CIFTAB (Sheldrick, 1997)'
_computing_structure_refinement 'SHELXL-2014/7 (Sheldrick, 2014)'
_computing_structure_solution 'XT (Sheldrick, 2014)'
_diffrn_ambient_temperature 200(2)
_diffrn_measured_fraction_theta_full 1.000
_diffrn_measured_fraction_theta_max 0.998
_diffrn_measurement_device_type 'Bruker APEX-II CCD'
_diffrn_measurement_method '\f and \w scans'
_diffrn_radiation_type MoK\a
_diffrn_radiation_wavelength 0.71073
_diffrn_reflns_av_R_equivalents 0.0626
_diffrn_reflns_av_unetI/netI 0.1068
_diffrn_reflns_Laue_measured_fraction_full 1.000
_diffrn_reflns_Laue_measured_fraction_max 0.998
_diffrn_reflns_limit_h_max 9
_diffrn_reflns_limit_h_min -10
_diffrn_reflns_limit_k_max 14
_diffrn_reflns_limit_k_min -14
_diffrn_reflns_limit_l_max 26
_diffrn_reflns_limit_l_min -26
_diffrn_reflns_number 21286
_diffrn_reflns_point_group_measured_fraction_full 1.000
_diffrn_reflns_point_group_measured_fraction_max 0.998
_diffrn_reflns_theta_full 25.242
_diffrn_reflns_theta_max 27.746
_diffrn_reflns_theta_min 1.860
_exptl_absorpt_coefficient_mu 0.733
_exptl_absorpt_correction_T_max 0.7457
_exptl_absorpt_correction_T_min 0.6339
_exptl_absorpt_correction_type multi-scan
_exptl_absorpt_process_details 'SADABS, Bruker (2003)'
_exptl_crystal_colour yellow
_exptl_crystal_density_diffrn 1.727
_exptl_crystal_description plate
_exptl_crystal_F_000 938
_exptl_crystal_size_max 0.395
_exptl_crystal_size_mid 0.145
_exptl_crystal_size_min 0.037
_refine_diff_density_max 0.689
_refine_diff_density_min -0.440
_refine_diff_density_rms 0.070
_refine_ls_extinction_method none
_refine_ls_goodness_of_fit_ref 1.004
_refine_ls_hydrogen_treatment constr
_refine_ls_matrix_type full
_refine_ls_number_parameters 569
_refine_ls_number_reflns 8520
_refine_ls_number_restraints 51
_refine_ls_restrained_S_all 1.026
_refine_ls_R_factor_all 0.1498
_refine_ls_R_factor_gt 0.0602
_refine_ls_shift/su_max 0.001
_refine_ls_shift/su_mean 0.000
_refine_ls_structure_factor_coef Fsqd
_refine_ls_weighting_details 'w=1/[\s^2^(Fo^2^)+(0.0579P)^2^+0.2864P] where P=(Fo^2^+2Fc^2^)/3'
_refine_ls_weighting_scheme calc
_refine_ls_wR_factor_gt 0.1146
_refine_ls_wR_factor_ref 0.1462
_reflns_Friedel_coverage 0.000
_reflns_number_gt 4277
_reflns_number_total 8520
_reflns_threshold_expression 'I > 2\s(I)'
_cod_data_source_file c8dt00324f2.cif
_cod_data_source_block Compound1
_cod_depositor_comments 'Adding full bibliography for 7045775--7045776.cif.'
_cod_database_code 7045775
_shelx_shelxl_version_number 2014/7
_shelx_space_group_comment
;
The symmetry employed for this shelxl refinement is uniquely defined
by the following loop, which should always be used as a source of
symmetry information in preference to the above space-group names.
They are only intended as comments.
;
_shelx_estimated_absorpt_t_min 0.761
_shelx_estimated_absorpt_t_max 0.973

loop_
_space_group_symop_operation_xyz
'x, y, z'
'-x, -y, -z'

loop_
_atom_site_label
_atom_site_type_symbol
_atom_site_fract_x
_atom_site_fract_y
_atom_site_fract_z
_atom_site_U_iso_or_equiv
_atom_site_adp_type
_atom_site_occupancy
_atom_site_site_symmetry_order
_atom_site_calc_flag
_atom_site_refinement_flags_posn
_atom_site_refinement_flags_adp
_atom_site_refinement_flags_occupancy
_atom_site_disorder_assembly
_atom_site_disorder_group
Co1 Co 0.43223(7) 0.63560(5) 0.21591(2) 0.03303(16) Uani 1 1 d . . . . .
C1 C 0.3563(5) 0.4775(3) 0.32692(17) 0.0290(9) Uani 1 1 d . . . . .
C2 C 0.2971(5) 0.3869(3) 0.36414(17) 0.0292(9) Uani 1 1 d . . . . .
C3 C 0.2578(5) 0.4010(3) 0.43481(17) 0.0283(8) Uani 1 1 d . . . . .
C4 C 0.2824(5) 0.5037(3) 0.46587(17) 0.0286(9) Uani 1 1 d . . . . .
C5 C 0.3414(5) 0.5995(3) 0.42628(17) 0.0287(9) Uani 1 1 d . . . . .
C6 C 0.3799(5) 0.5842(3) 0.35781(17) 0.0279(8) Uani 1 1 d . . . . .
C7 C 0.3794(5) 0.3656(3) 0.23443(17) 0.0316(9) Uani 1 1 d . . . . .
C8 C 0.4301(5) 0.3433(4) 0.16819(18) 0.0413(10) Uani 1 1 d . . . . .
H8 H 0.4790 0.3989 0.1427 0.050 Uiso 1 1 calc R U . . .
C9 C 0.4084(6) 0.2422(4) 0.1414(2) 0.0500(12) Uani 1 1 d . . . . .
H9 H 0.4454 0.2264 0.0973 0.060 Uiso 1 1 calc R U . . .
C10 C 0.3322(6) 0.1602(4) 0.1775(2) 0.0536(13) Uani 1 1 d . . . . .
H10 H 0.3129 0.0922 0.1567 0.064 Uiso 1 1 calc R U . . .
C11 C 0.2860(5) 0.1770(4) 0.24156(19) 0.0408(10) Uani 1 1 d . . . . .
H11 H 0.2359 0.1205 0.2658 0.049 Uiso 1 1 calc R U . . .
C12 C 0.3125(5) 0.2786(3) 0.27212(18) 0.0322(9) Uani 1 1 d . . . . .
C13 C 0.4501(5) 0.7679(3) 0.34913(17) 0.0311(9) Uani 1 1 d . . . . .
C14 C 0.4030(5) 0.7849(3) 0.41691(18) 0.0331(9) Uani 1 1 d . . . . .
C15 C 0.4055(6) 0.8964(4) 0.4439(2) 0.0447(11) Uani 1 1 d . . . . .
H15 H 0.3673 0.9115 0.4880 0.054 Uiso 1 1 calc R U . . .
C16 C 0.4623(6) 0.9820(4) 0.4069(2) 0.0502(12) Uani 1 1 d . . . . .
H16 H 0.4633 1.0567 0.4255 0.060 Uiso 1 1 calc R U . . .
C17 C 0.5194(6) 0.9618(4) 0.3418(2) 0.0463(11) Uani 1 1 d . . . . .
H17 H 0.5633 1.0214 0.3175 0.056 Uiso 1 1 calc R U . . .
C18 C 0.5128(5) 0.8577(4) 0.31285(19) 0.0380(10) Uani 1 1 d . . . . .
H18 H 0.5502 0.8457 0.2684 0.046 Uiso 1 1 calc R U . . .
C19 C 0.1615(5) 0.3315(4) 0.53216(18) 0.0343(9) Uani 1 1 d . . . . .
C20 C 0.0924(5) 0.2452(4) 0.56841(18) 0.0413(11) Uani 1 1 d . . . . .
H20 H 0.0733 0.1774 0.5474 0.050 Uiso 1 1 calc R U . . .
C21 C 0.0532(5) 0.2594(4) 0.63366(19) 0.0434(11) Uani 1 1 d . . . . .
H21 H 0.0065 0.2012 0.6580 0.052 Uiso 1 1 calc R U . . .
C22 C 0.0809(5) 0.3585(4) 0.66521(18) 0.0413(11) Uani 1 1 d . . . . .
H22 H 0.0526 0.3668 0.7107 0.050 Uiso 1 1 calc R U . . .
C23 C 0.1477(5) 0.4434(4) 0.63178(17) 0.0380(10) Uani 1 1 d . . . . .
H23 H 0.1673 0.5097 0.6540 0.046 Uiso 1 1 calc R U . . .
C24 C 0.1879(5) 0.4326(3) 0.56367(17) 0.0309(9) Uani 1 1 d . . . . .
C25 C -0.0173(6) 0.9281(4) 0.1965(2) 0.0467(11) Uani 1 1 d . . . . .
C26 C 0.1179(5) 0.8151(4) 0.17654(19) 0.0353(9) Uani 1 1 d . . . . .
C27 C 0.1362(5) 0.7906(4) 0.11052(19) 0.0458(11) Uani 1 1 d . . . . .
H27 H 0.0689 0.8465 0.0791 0.055 Uiso 1 1 calc R U . . .
C28 C 0.2496(6) 0.6871(4) 0.08881(19) 0.0431(11) Uani 1 1 d . . . . .
C29 C 0.2496(7) 0.6633(5) 0.0157(2) 0.0654(14) Uani 1 1 d D U . . .
C30 C 0.6105(6) 0.8663(4) 0.0699(2) 0.0485(12) Uani 1 1 d . . . . .
C31 C 0.6227(5) 0.7604(4) 0.12103(19) 0.0361(10) Uani 1 1 d . . . . .
C32 C 0.7526(5) 0.6566(4) 0.11406(19) 0.0415(10) Uani 1 1 d . . . . .
H32 H 0.8303 0.6538 0.0780 0.050 Uiso 1 1 calc R U . . .
C33 C 0.7722(5) 0.5565(4) 0.1583(2) 0.0387(10) Uani 1 1 d . . . . .
C34 C 0.9305(6) 0.4530(5) 0.1548(2) 0.0545(13) Uani 1 1 d . . . . .
C35 C 0.8894(6) 0.2180(4) 0.3919(2) 0.0496(12) Uani 1 1 d . . . . .
H35A H 0.9930 0.2464 0.3819 0.059 Uiso 1 1 calc R U . . .
H35B H 0.8290 0.2635 0.4293 0.059 Uiso 1 1 calc R U . . .
N1 N 0.3908(4) 0.4693(3) 0.26240(13) 0.0301(7) Uani 1 1 d . . . . .
N2 N 0.2700(4) 0.2911(3) 0.33668(14) 0.0324(8) Uani 1 1 d . . . . .
N3 N 0.1994(4) 0.3154(3) 0.46716(14) 0.0344(8) Uani 1 1 d . . . . .
N4 N 0.2495(4) 0.5195(3) 0.52944(14) 0.0327(8) Uani 1 1 d . . . . .
N5 N 0.3501(4) 0.6990(3) 0.45501(14) 0.0330(8) Uani 1 1 d . . . . .
N6 N 0.4350(4) 0.6661(3) 0.32025(14) 0.0279(7) Uani 1 1 d . . . . .
O1 O 0.1962(3) 0.7534(3) 0.22479(12) 0.0395(7) Uani 1 1 d . . . . .
O2 O 0.3573(4) 0.6092(3) 0.12191(13) 0.0437(7) Uani 1 1 d . . . . .
O3 O 0.5095(3) 0.7805(2) 0.16511(12) 0.0393(7) Uani 1 1 d . . . . .
O4 O 0.6750(3) 0.5402(2) 0.20532(13) 0.0429(7) Uani 1 1 d . . . . .
Cl1 Cl 0.9466(2) 0.06291(13) 0.41450(7) 0.0935(5) Uani 1 1 d . . . . .
Cl2 Cl 0.7592(2) 0.24914(14) 0.32316(8) 0.0940(6) Uani 1 1 d . . . . .
F1 F 0.0341(4) 0.9795(3) 0.24634(15) 0.0807(9) Uani 1 1 d . . . . .
F2 F -0.1574(3) 0.8984(3) 0.21862(14) 0.0732(8) Uani 1 1 d . . . . .
F3 F -0.0596(4) 1.0122(3) 0.14842(14) 0.0824(10) Uani 1 1 d . . . . .
F4 F 0.0926(13) 0.6999(16) -0.0080(5) 0.094(5) Uani 0.414(14) 1 d D U P A 1
F5 F 0.360(2) 0.6971(18) -0.0183(8) 0.111(5) Uani 0.414(14) 1 d D U P A 1
F6 F 0.2805(16) 0.5414(9) 0.0091(7) 0.078(3) Uani 0.414(14) 1 d D U P A 1
F4' F 0.4085(11) 0.6354(11) -0.0085(5) 0.095(3) Uani 0.586(14) 1 d D U P A 2
F5' F 0.183(2) 0.5754(12) 0.0043(6) 0.131(5) Uani 0.586(14) 1 d D U P A 2
F6' F 0.1808(16) 0.7639(7) -0.0224(3) 0.099(4) Uani 0.586(14) 1 d D U P A 2
F7 F 0.4660(5) 0.8929(3) 0.03997(17) 0.1116(14) Uani 1 1 d . . . . .
F8 F 0.6186(5) 0.9663(3) 0.09631(14) 0.0956(11) Uani 1 1 d . . . . .
F9 F 0.7279(5) 0.8480(3) 0.02417(16) 0.1101(13) Uani 1 1 d . . . . .
F10 F 1.0311(4) 0.4621(3) 0.10301(16) 0.0861(10) Uani 1 1 d . . . . .
F11 F 1.0196(4) 0.4452(3) 0.20812(16) 0.1123(15) Uani 1 1 d . . . . .
F12 F 0.8949(4) 0.3467(3) 0.15113(16) 0.0841(9) Uani 1 1 d . . . . .

loop_
_atom_site_aniso_label
_atom_site_aniso_U_11
_atom_site_aniso_U_22
_atom_site_aniso_U_33
_atom_site_aniso_U_23
_atom_site_aniso_U_13
_atom_site_aniso_U_12
Co1 0.0387(3) 0.0318(3) 0.0292(3) -0.0008(2) 0.0026(2) -0.0107(2)
C1 0.033(2) 0.027(2) 0.027(2) -0.0020(16) -0.0023(17) -0.0070(17)
C2 0.035(2) 0.024(2) 0.029(2) -0.0027(16) -0.0019(17) -0.0066(17)
C3 0.030(2) 0.028(2) 0.0268(19) -0.0021(16) -0.0025(16) -0.0052(17)
C4 0.031(2) 0.028(2) 0.0246(19) -0.0001(16) -0.0020(16) -0.0043(17)
C5 0.029(2) 0.028(2) 0.030(2) -0.0011(16) -0.0040(17) -0.0075(17)
C6 0.029(2) 0.025(2) 0.0279(19) -0.0016(16) -0.0042(16) -0.0026(16)
C7 0.034(2) 0.031(2) 0.032(2) -0.0047(17) -0.0024(17) -0.0118(18)
C8 0.051(3) 0.039(3) 0.034(2) -0.0068(19) 0.010(2) -0.013(2)
C9 0.074(3) 0.044(3) 0.035(2) -0.016(2) 0.014(2) -0.020(2)
C10 0.077(4) 0.041(3) 0.048(3) -0.018(2) 0.003(3) -0.021(2)
C11 0.060(3) 0.029(2) 0.038(2) -0.0054(18) 0.001(2) -0.020(2)
C12 0.038(2) 0.027(2) 0.030(2) -0.0032(17) 0.0003(18) -0.0058(18)
C13 0.034(2) 0.028(2) 0.031(2) 0.0000(17) -0.0080(17) -0.0073(18)
C14 0.036(2) 0.030(2) 0.034(2) -0.0034(17) -0.0052(18) -0.0087(18)
C15 0.065(3) 0.038(3) 0.036(2) -0.0097(19) -0.001(2) -0.019(2)
C16 0.069(3) 0.036(3) 0.050(3) -0.006(2) -0.007(2) -0.021(2)
C17 0.062(3) 0.036(3) 0.049(3) 0.003(2) -0.011(2) -0.028(2)
C18 0.047(3) 0.032(2) 0.037(2) 0.0039(18) -0.003(2) -0.015(2)
C19 0.037(2) 0.034(2) 0.029(2) 0.0063(17) -0.0022(18) -0.0049(18)
C20 0.058(3) 0.039(3) 0.031(2) 0.0034(19) 0.001(2) -0.021(2)
C21 0.047(3) 0.047(3) 0.035(2) 0.013(2) -0.001(2) -0.013(2)
C22 0.049(3) 0.042(3) 0.026(2) 0.0059(19) 0.0040(19) -0.002(2)
C23 0.051(3) 0.033(2) 0.026(2) -0.0007(17) 0.0024(19) -0.006(2)
C24 0.035(2) 0.029(2) 0.027(2) 0.0019(17) 0.0008(17) -0.0069(18)
C25 0.050(3) 0.045(3) 0.042(3) 0.007(2) 0.000(2) -0.009(2)
C26 0.033(2) 0.036(2) 0.039(2) 0.0023(19) -0.0008(19) -0.0126(19)
C27 0.047(3) 0.054(3) 0.035(2) 0.004(2) -0.005(2) -0.011(2)
C28 0.049(3) 0.053(3) 0.033(2) -0.002(2) 0.003(2) -0.023(2)
C29 0.084(4) 0.081(4) 0.035(3) -0.010(2) 0.000(2) -0.027(3)
C30 0.063(3) 0.050(3) 0.037(2) 0.005(2) 0.001(2) -0.025(3)
C31 0.045(3) 0.036(2) 0.033(2) -0.0020(18) 0.001(2) -0.020(2)
C32 0.042(3) 0.044(3) 0.039(2) -0.004(2) 0.0113(19) -0.012(2)
C33 0.035(2) 0.043(3) 0.040(2) -0.006(2) -0.002(2) -0.010(2)
C34 0.046(3) 0.059(4) 0.056(3) -0.010(3) 0.001(3) -0.008(3)
C35 0.056(3) 0.036(3) 0.059(3) -0.007(2) -0.002(2) -0.016(2)
N1 0.0356(19) 0.0311(19) 0.0243(16) -0.0021(14) 0.0024(14) -0.0099(15)
N2 0.043(2) 0.0254(18) 0.0293(17) -0.0005(14) -0.0010(15) -0.0094(15)
N3 0.044(2) 0.033(2) 0.0269(17) 0.0020(14) 0.0012(15) -0.0137(16)
N4 0.039(2) 0.0297(19) 0.0276(17) -0.0025(14) -0.0005(14) -0.0061(15)
N5 0.042(2) 0.0291(19) 0.0298(17) -0.0046(14) -0.0013(15) -0.0115(15)
N6 0.0306(18) 0.0235(18) 0.0295(16) 0.0012(13) 0.0001(14) -0.0071(14)
O1 0.0368(16) 0.0482(19) 0.0310(14) 0.0013(13) 0.0014(13) -0.0074(14)
O2 0.0519(19) 0.0436(19) 0.0371(15) -0.0039(14) 0.0018(14) -0.0150(15)
O3 0.0439(18) 0.0367(17) 0.0366(15) -0.0019(13) 0.0049(13) -0.0097(13)
O4 0.0410(18) 0.0407(18) 0.0438(16) 0.0079(14) 0.0016(14) -0.0072(14)
Cl1 0.1483(15) 0.0391(8) 0.0840(10) 0.0096(7) -0.0086(10) -0.0098(9)
Cl2 0.1028(12) 0.0725(11) 0.0985(11) -0.0086(9) -0.0486(10) -0.0010(9)
F1 0.088(2) 0.0560(19) 0.094(2) -0.0306(17) -0.0157(18) -0.0039(16)
F2 0.0464(17) 0.079(2) 0.088(2) 0.0032(17) 0.0180(15) -0.0100(15)
F3 0.092(2) 0.061(2) 0.0737(19) 0.0224(16) 0.0097(17) 0.0105(17)
F4 0.090(6) 0.139(10) 0.044(5) -0.035(6) -0.021(4) -0.004(5)
F5 0.150(10) 0.152(13) 0.058(7) -0.013(8) 0.029(8) -0.089(9)
F6 0.095(8) 0.089(5) 0.053(5) -0.031(4) -0.010(6) -0.023(5)
F4' 0.116(5) 0.121(8) 0.038(4) -0.004(5) 0.018(3) -0.014(4)
F5' 0.215(12) 0.162(8) 0.065(5) -0.025(7) -0.007(9) -0.132(9)
F6' 0.144(8) 0.105(5) 0.033(3) 0.004(3) -0.019(4) -0.004(5)
F7 0.100(3) 0.134(3) 0.114(3) 0.085(2) -0.057(2) -0.067(2)
F8 0.175(4) 0.053(2) 0.072(2) 0.0079(16) -0.008(2) -0.055(2)
F9 0.130(3) 0.087(3) 0.088(2) 0.0356(19) 0.064(2) 0.002(2)
F10 0.0569(19) 0.086(2) 0.100(2) 0.0015(19) 0.0317(17) 0.0049(16)
F11 0.066(2) 0.141(3) 0.102(2) -0.050(2) -0.042(2) 0.040(2)
F12 0.089(2) 0.053(2) 0.101(2) -0.0126(17) 0.0150(18) -0.0023(17)

loop_
_atom_type_symbol
_atom_type_description
_atom_type_scat_dispersion_real
_atom_type_scat_dispersion_imag
_atom_type_scat_source
C C 0.0033 0.0016 'International Tables Vol C Tables 4.2.6.8 and 6.1.1.4'
H H 0.0000 0.0000 'International Tables Vol C Tables 4.2.6.8 and 6.1.1.4'
N N 0.0061 0.0033 'International Tables Vol C Tables 4.2.6.8 and 6.1.1.4'
O O 0.0106 0.0060 'International Tables Vol C Tables 4.2.6.8 and 6.1.1.4'
F F 0.0171 0.0103 'International Tables Vol C Tables 4.2.6.8 and 6.1.1.4'
Cl Cl 0.1484 0.1585 'International Tables Vol C Tables 4.2.6.8 and 6.1.1.4'
Co Co 0.3494 0.9721 'International Tables Vol C Tables 4.2.6.8 and 6.1.1.4'

loop_
_geom_angle_atom_site_label_1
_geom_angle_atom_site_label_2
_geom_angle_atom_site_label_3
_geom_angle
O4 Co1 O1 172.37(11)
O4 Co1 O2 95.99(11)
O1 Co1 O2 85.74(11)
O4 Co1 O3 85.53(11)
O1 Co1 O3 87.36(11)
O2 Co1 O3 82.23(11)
O4 Co1 N1 85.69(11)
O1 Co1 N1 101.53(11)
O2 Co1 N1 96.41(11)
O3 Co1 N1 170.92(11)
O4 Co1 N6 98.36(11)
O1 Co1 N6 81.05(10)
O2 Co1 N6 163.67(11)
O3 Co1 N6 106.57(11)
N1 Co1 N6 77.02(11)
N1 C1 C2 121.6(3)
N1 C1 C6 117.6(3)
C2 C1 C6 120.8(3)
N2 C2 C1 121.8(3)
N2 C2 C3 118.6(3)
C1 C2 C3 119.6(3)
N3 C3 C4 122.3(3)
N3 C3 C2 117.4(3)
C4 C3 C2 120.3(3)
N4 C4 C3 122.2(3)
N4 C4 C5 118.0(3)
C3 C4 C5 119.8(3)
N5 C5 C6 121.9(3)
N5 C5 C4 118.7(3)
C6 C5 C4 119.3(3)
N6 C6 C5 121.9(3)
N6 C6 C1 117.9(3)
C5 C6 C1 120.2(3)
N1 C7 C8 121.5(4)
N1 C7 C12 119.5(3)
C8 C7 C12 119.0(4)
C9 C8 C7 119.5(4)
C9 C8 H8 120.3
C7 C8 H8 120.3
C8 C9 C10 121.5(4)
C8 C9 H9 119.3
C10 C9 H9 119.3
C11 C10 C9 120.6(4)
C11 C10 H10 119.7
C9 C10 H10 119.7
C10 C11 C12 119.7(4)
C10 C11 H11 120.1
C12 C11 H11 120.1
N2 C12 C11 118.5(4)
N2 C12 C7 122.0(3)
C11 C12 C7 119.5(3)
N6 C13 C18 120.7(3)
N6 C13 C14 120.2(3)
C18 C13 C14 119.1(4)
N5 C14 C15 119.4(3)
N5 C14 C13 121.7(3)
C15 C14 C13 118.8(4)
C16 C15 C14 120.1(4)
C16 C15 H15 119.9
C14 C15 H15 119.9
C15 C16 C17 121.0(4)
C15 C16 H16 119.5
C17 C16 H16 119.5
C18 C17 C16 120.9(4)
C18 C17 H17 119.5
C16 C17 H17 119.5
C17 C18 C13 119.8(4)
C17 C18 H18 120.1
C13 C18 H18 120.1
N3 C19 C20 118.6(4)
N3 C19 C24 121.7(4)
C20 C19 C24 119.7(3)
C21 C20 C19 119.8(4)
C21 C20 H20 120.1
C19 C20 H20 120.1
C20 C21 C22 120.8(4)
C20 C21 H21 119.6
C22 C21 H21 119.6
C23 C22 C21 121.1(4)
C23 C22 H22 119.5
C21 C22 H22 119.5
C22 C23 C24 119.8(4)
C22 C23 H23 120.1
C24 C23 H23 120.1
N4 C24 C19 121.0(3)
N4 C24 C23 120.0(4)
C19 C24 C23 119.0(4)
F3 C25 F1 107.5(4)
F3 C25 F2 108.1(4)
F1 C25 F2 105.2(4)
F3 C25 C26 113.6(4)
F1 C25 C26 111.2(4)
F2 C25 C26 111.0(4)
O1 C26 C27 128.3(4)
O1 C26 C25 113.4(3)
C27 C26 C25 118.3(4)
C26 C27 C28 121.9(4)
C26 C27 H27 119.1
C28 C27 H27 119.1
O2 C28 C27 127.9(4)
O2 C28 C29 114.4(4)
C27 C28 C29 117.7(4)
F5 C29 F4 115.3(10)
F5' C29 F4' 107.7(9)
F5' C29 F6' 111.2(7)
F4' C29 F6' 100.4(6)
F5 C29 F6 105.8(11)
F4 C29 F6 99.9(8)
F5 C29 C28 114.8(9)
F5' C29 C28 113.1(7)
F4 C29 C28 110.6(6)
F4' C29 C28 110.2(7)
F6' C29 C28 113.4(5)
F6 C29 C28 109.0(7)
F7 C30 F9 106.6(4)
F7 C30 F8 105.5(4)
F9 C30 F8 105.5(4)
F7 C30 C31 111.2(4)
F9 C30 C31 115.0(4)
F8 C30 C31 112.4(4)
O3 C31 C32 128.1(4)
O3 C31 C30 113.9(4)
C32 C31 C30 118.0(4)
C31 C32 C33 121.5(4)
C31 C32 H32 119.3
C33 C32 H32 119.3
O4 C33 C32 128.0(4)
O4 C33 C34 112.5(4)
C32 C33 C34 119.5(4)
F11 C34 F12 106.6(4)
F11 C34 F10 107.8(4)
F12 C34 F10 105.3(4)
F11 C34 C33 110.1(4)
F12 C34 C33 112.0(4)
F10 C34 C33 114.6(4)
Cl1 C35 Cl2 111.5(2)
Cl1 C35 H35A 109.3
Cl2 C35 H35A 109.3
Cl1 C35 H35B 109.3
Cl2 C35 H35B 109.3
H35A C35 H35B 108.0
C1 N1 C7 117.6(3)
C1 N1 Co1 112.8(2)
C7 N1 Co1 129.3(2)
C2 N2 C12 117.1(3)
C3 N3 C19 116.3(3)
C4 N4 C24 116.5(3)
C5 N5 C14 116.9(3)
C6 N6 C13 117.4(3)
C6 N6 Co1 112.6(2)
C13 N6 Co1 128.4(2)
C26 O1 Co1 123.0(3)
C28 O2 Co1 123.9(3)
C31 O3 Co1 121.0(2)
C33 O4 Co1 124.9(3)

loop_
_geom_bond_atom_site_label_1
_geom_bond_atom_site_label_2
_geom_bond_distance
Co1 O4 2.011(3)
Co1 O1 2.053(3)
Co1 O2 2.083(3)
Co1 O3 2.109(3)
Co1 N1 2.158(3)
Co1 N6 2.169(3)
C1 N1 1.335(4)
C1 C2 1.414(5)
C1 C6 1.455(5)
C2 N2 1.321(4)
C2 C3 1.470(5)
C3 N3 1.320(5)
C3 C4 1.418(5)
C4 N4 1.324(4)
C4 C5 1.482(5)
C5 N5 1.320(4)
C5 C6 1.427(5)
C6 N6 1.324(4)
C7 N1 1.362(5)
C7 C8 1.414(5)
C7 C12 1.420(5)
C8 C9 1.351(5)
C8 H8 0.9500
C9 C10 1.405(6)
C9 H9 0.9500
C10 C11 1.354(5)
C10 H10 0.9500
C11 C12 1.408(5)
C11 H11 0.9500
C12 N2 1.352(4)
C13 N6 1.361(4)
C13 C18 1.412(5)
C13 C14 1.429(5)
C14 N5 1.356(5)
C14 C15 1.414(5)
C15 C16 1.357(6)
C15 H15 0.9500
C16 C17 1.401(6)
C16 H16 0.9500
C17 C18 1.365(5)
C17 H17 0.9500
C18 H18 0.9500
C19 N3 1.359(4)
C19 C20 1.410(5)
C19 C24 1.413(5)
C20 C21 1.363(5)
C20 H20 0.9500
C21 C22 1.398(6)
C21 H21 0.9500
C22 C23 1.361(5)
C22 H22 0.9500
C23 C24 1.417(5)
C23 H23 0.9500
C24 N4 1.362(5)
C25 F3 1.311(5)
C25 F1 1.328(5)
C25 F2 1.330(5)
C25 C26 1.529(6)
C26 O1 1.257(4)
C26 C27 1.381(5)
C27 C28 1.382(6)
C27 H27 0.9500
C28 O2 1.253(5)
C28 C29 1.525(6)
C29 F5 1.241(10)
C29 F5' 1.285(8)
C29 F4 1.335(8)
C29 F4' 1.339(8)
C29 F6' 1.343(7)
C29 F6 1.356(10)
C30 F7 1.299(5)
C30 F9 1.301(5)
C30 F8 1.302(5)
C30 C31 1.524(6)
C31 O3 1.255(4)
C31 C32 1.379(6)
C32 C33 1.383(5)
C32 H32 0.9500
C33 O4 1.257(5)
C33 C34 1.509(6)
C34 F11 1.309(5)
C34 F12 1.317(6)
C34 F10 1.329(5)
C35 Cl1 1.737(4)
C35 Cl2 1.742(4)
C35 H35A 0.9900
C35 H35B 0.9900

loop_
_geom_hbond_atom_site_label_D
_geom_hbond_atom_site_label_H
_geom_hbond_atom_site_label_A
_geom_hbond_distance_DH
_geom_hbond_distance_HA
_geom_hbond_distance_DA
_geom_hbond_angle_DHA
_geom_hbond_site_symmetry_A
C8 H8 O2 0.95 2.35 3.017(5) 126.5 .
C11 H11 F1 0.95 2.62 3.402(5) 139.2 1_545
C18 H18 O3 0.95 2.33 3.178(5) 148.9 .
C20 H20 Cl1 0.95 2.83 3.586(4) 137.0 2_656
C35 H35A N2 0.99 2.57 3.547(6) 168.5 1_655
C35 H35B N4 0.99 2.57 3.383(5) 139.8 2_666
C8 H8 O2 0.95 2.35 3.017(5) 126.5 .
C11 H11 F1 0.95 2.62 3.402(5) 139.2 1_545
C18 H18 O3 0.95 2.33 3.178(5) 148.9 .
C20 H20 Cl1 0.95 2.83 3.586(4) 137.0 2_656
C35 H35A N2 0.99 2.57 3.547(6) 168.5 1_655
C35 H35B N4 0.99 2.57 3.383(5) 139.8 2_666

loop_
_geom_torsion_atom_site_label_1
_geom_torsion_atom_site_label_2
_geom_torsion_atom_site_label_3
_geom_torsion_atom_site_label_4
_geom_torsion
N1 C1 C2 N2 -1.3(6)
C6 C1 C2 N2 178.0(3)
N1 C1 C2 C3 -178.9(3)
C6 C1 C2 C3 0.4(5)
N2 C2 C3 N3 0.9(5)
C1 C2 C3 N3 178.5(3)
N2 C2 C3 C4 -178.9(3)
C1 C2 C3 C4 -1.3(5)
N3 C3 C4 N4 0.6(6)
C2 C3 C4 N4 -179.6(3)
N3 C3 C4 C5 -177.4(3)
C2 C3 C4 C5 2.4(5)
N4 C4 C5 N5 -3.5(5)
C3 C4 C5 N5 174.5(3)
N4 C4 C5 C6 179.2(3)
C3 C4 C5 C6 -2.8(5)
N5 C5 C6 N6 3.6(5)
C4 C5 C6 N6 -179.2(3)
N5 C5 C6 C1 -175.3(3)
C4 C5 C6 C1 1.9(5)
N1 C1 C6 N6 -0.4(5)
C2 C1 C6 N6 -179.7(3)
N1 C1 C6 C5 178.6(3)
C2 C1 C6 C5 -0.8(5)
N1 C7 C8 C9 -176.6(4)
C12 C7 C8 C9 2.3(6)
C7 C8 C9 C10 1.7(7)
C8 C9 C10 C11 -3.4(7)
C9 C10 C11 C12 0.8(7)
C10 C11 C12 N2 -178.0(4)
C10 C11 C12 C7 3.2(6)
N1 C7 C12 N2 -4.7(6)
C8 C7 C12 N2 176.4(4)
N1 C7 C12 C11 174.1(3)
C8 C7 C12 C11 -4.8(6)
N6 C13 C14 N5 3.1(5)
C18 C13 C14 N5 -176.7(3)
N6 C13 C14 C15 -174.3(3)
C18 C13 C14 C15 5.9(5)
N5 C14 C15 C16 178.3(4)
C13 C14 C15 C16 -4.2(6)
C14 C15 C16 C17 -0.1(7)
C15 C16 C17 C18 2.8(7)
C16 C17 C18 C13 -1.0(6)
N6 C13 C18 C17 176.9(4)
C14 C13 C18 C17 -3.3(6)
N3 C19 C20 C21 -179.9(4)
C24 C19 C20 C21 -0.6(6)
C19 C20 C21 C22 -0.1(6)
C20 C21 C22 C23 0.0(6)
C21 C22 C23 C24 0.9(6)
N3 C19 C24 N4 1.3(6)
C20 C19 C24 N4 -177.9(4)
N3 C19 C24 C23 -179.3(3)
C20 C19 C24 C23 1.5(6)
C22 C23 C24 N4 177.8(4)
C22 C23 C24 C19 -1.6(6)
F3 C25 C26 O1 158.9(4)
F1 C25 C26 O1 37.5(5)
F2 C25 C26 O1 -79.1(5)
F3 C25 C26 C27 -23.2(6)
F1 C25 C26 C27 -144.6(4)
F2 C25 C26 C27 98.8(5)
O1 C26 C27 C28 0.8(7)
C25 C26 C27 C28 -176.7(4)
C26 C27 C28 O2 -6.3(8)
C26 C27 C28 C29 175.1(4)
O2 C28 C29 F5 -81.3(12)
C27 C28 C29 F5 97.5(12)
O2 C28 C29 F5' 74.2(11)
C27 C28 C29 F5' -106.9(10)
O2 C28 C29 F4 146.1(10)
C27 C28 C29 F4 -35.1(11)
O2 C28 C29 F4' -46.4(8)
C27 C28 C29 F4' 132.5(7)
O2 C28 C29 F6' -158.0(8)
C27 C28 C29 F6' 20.9(9)
O2 C28 C29 F6 37.1(8)
C27 C28 C29 F6 -144.0(7)
F7 C30 C31 O3 -59.5(5)
F9 C30 C31 O3 179.2(4)
F8 C30 C31 O3 58.5(5)
F7 C30 C31 C32 120.5(5)
F9 C30 C31 C32 -0.7(6)
F8 C30 C31 C32 -121.5(5)
O3 C31 C32 C33 0.1(7)
C30 C31 C32 C33 -179.9(4)
C31 C32 C33 O4 6.2(7)
C31 C32 C33 C34 -170.8(4)
O4 C33 C34 F11 -62.9(5)
C32 C33 C34 F11 114.5(5)
O4 C33 C34 F12 55.5(5)
C32 C33 C34 F12 -127.0(4)
O4 C33 C34 F10 175.4(4)
C32 C33 C34 F10 -7.2(6)
C2 C1 N1 C7 -4.9(5)
C6 C1 N1 C7 175.7(3)
C2 C1 N1 Co1 169.1(3)
C6 C1 N1 Co1 -10.2(4)
C8 C7 N1 C1 -173.5(3)
C12 C7 N1 C1 7.7(5)
C8 C7 N1 Co1 13.7(5)
C12 C7 N1 Co1 -165.2(3)
C1 C2 N2 C12 4.5(5)
C3 C2 N2 C12 -177.9(3)
C11 C12 N2 C2 179.7(3)
C7 C12 N2 C2 -1.6(5)
C4 C3 N3 C19 0.8(5)
C2 C3 N3 C19 -179.0(3)
C20 C19 N3 C3 177.6(3)
C24 C19 N3 C3 -1.7(5)
C3 C4 N4 C24 -1.0(5)
C5 C4 N4 C24 177.0(3)
C19 C24 N4 C4 0.1(5)
C23 C24 N4 C4 -179.3(3)
C6 C5 N5 C14 -2.2(5)
C4 C5 N5 C14 -179.3(3)
C15 C14 N5 C5 176.4(3)
C13 C14 N5 C5 -1.1(5)
C5 C6 N6 C13 -1.5(5)
C1 C6 N6 C13 177.4(3)
C5 C6 N6 Co1 -168.2(3)
C1 C6 N6 Co1 10.7(4)
C18 C13 N6 C6 178.1(3)
C14 C13 N6 C6 -1.7(5)
C18 C13 N6 Co1 -17.6(5)
C14 C13 N6 Co1 162.6(3)
C27 C26 O1 Co1 24.4(6)
C25 C26 O1 Co1 -157.9(3)
C27 C28 O2 Co1 -14.5(6)
C29 C28 O2 Co1 164.2(3)
C32 C31 O3 Co1 -25.9(5)
C30 C31 O3 Co1 154.2(3)
C32 C33 O4 Co1 16.8(6)
C34 C33 O4 Co1 -166.0(3)
